data_2023279
loop_
_publ_author_name
'Selby-Karney, Troy'
'Sampath, Kalpana'
'Arumugam, Kuppuswamy'
'Chandrasekaran, Chandru P.'

_publ_section_title
;
 Mercury(II) halide complex of cis-[( t BuNH)(Se)P(\m-N t Bu)2P(Se)(NH t
 Bu)]
;
_journal_coeditor_code EV2009
_journal_issue 11
_journal_name_full 'Acta Crystallographica Section E Crystallographic Communications'
_journal_page_first 1142
_journal_page_last 1145
_journal_paper_doi 10.1107/S205698902400937X
_journal_volume 80
_journal_year 2024
_chemical_formula_iupac '[Hg I2 (C16 H38 N4 P2 Se2)], C3 H7 N O'
_chemical_formula_moiety 'C16 H38 Hg I2 N4 P2 Se2, C3 H7 N O'
_chemical_formula_sum 'C19 H45 Hg I2 N5 O P2 Se2'
_chemical_formula_weight 1033.85
_chemical_name_systematic
;[1,3-Di-<i>tert</i>-butyl-2,4-bis(<i>tert</i>-butylamino)-1,3,2\l^5^,4\l^5^-diazadiphosphetidine-2,4-diselone-\k^2^<i>Se</i>,<i>Se</i>']diiodidomercury(II)
<i>N</i>,<i>N</i>-dimethylformamide monosolvate
;
_space_group_crystal_system monoclinic
_space_group_IT_number 14
_space_group_name_Hall '-P 2yn'
_space_group_name_H-M_alt 'P 1 21/n 1'
_atom_sites_solution_hydrogens mixed
_audit_creation_method
;
Olex2 1.5
(compiled 2024.02.16 svn.r378c4104 for OlexSys, GUI svn.r6928)
;
_cell_angle_alpha 90
_cell_angle_beta 101.049(3)
_cell_angle_gamma 90
_cell_formula_units_Z 4
_cell_length_a 9.1747(8)
_cell_length_b 17.3698(13)
_cell_length_c 20.841(2)
_cell_measurement_reflns_used 8829
_cell_measurement_temperature 300.15
_cell_measurement_theta_max 26.84
_cell_measurement_theta_min 2.29
_cell_volume 3259.7(5)
_computing_cell_refinement
;
SAINT (Bruker, 2016)
;
_computing_data_collection
;
APEX2 (Bruker, 2016)
;
_computing_data_reduction
;
SAINT (Bruker, 2016)
;
_computing_molecular_graphics
;
Mercury 4.0 (Macrae <i>et al.</i>,  2020)
;
_computing_publication_material
;
Olex2 1.5 (Dolomanov <i>et al.</i>,  2009)
;
_computing_structure_refinement
;
<i>SHELXL2019/1</i>  (Sheldrick, 2015b)
;
_computing_structure_solution
;
<i>SHELXT2018/2</i> (Sheldrick, 2015a)
;
_diffrn_ambient_temperature 300.15
_diffrn_measured_fraction_theta_full 0.999
_diffrn_measured_fraction_theta_max 0.917
_diffrn_measurement_device Area
_diffrn_measurement_device_type 'Bruker SMART X2S'
_diffrn_measurement_method omega
_diffrn_radiation_type MoK\a
_diffrn_radiation_wavelength 0.71073
_diffrn_reflns_av_R_equivalents 0.0774
_diffrn_reflns_av_unetI/netI 0.0732
_diffrn_reflns_limit_h_max 13
_diffrn_reflns_limit_h_min -12
_diffrn_reflns_limit_k_max 19
_diffrn_reflns_limit_k_min -24
_diffrn_reflns_limit_l_max 29
_diffrn_reflns_limit_l_min -28
_diffrn_reflns_number 45600
_diffrn_reflns_theta_full 25.242
_diffrn_reflns_theta_max 31.034
_diffrn_reflns_theta_min 2.548
_exptl_absorpt_coefficient_mu 8.967
_exptl_absorpt_correction_T_max 0.7462
_exptl_absorpt_correction_T_min 0.3092
_exptl_absorpt_correction_type multi-scan
_exptl_absorpt_process_details
;
(SADABS; Krause <i>et al.</i>,  2015)
;
_exptl_crystal_colour colorless
_exptl_crystal_density_diffrn 2.107
_exptl_crystal_description prism
_exptl_crystal_F_000 1944
_exptl_crystal_size_max 0.53
_exptl_crystal_size_mid 0.28
_exptl_crystal_size_min 0.26
_refine_diff_density_max 1.907
_refine_diff_density_min -1.915
_refine_ls_extinction_coef 0.00052(5)
_refine_ls_extinction_expression Fc^*^=kFc[1+0.001xFc^2^\l^3^/sin(2\q)]^-1/4^
_refine_ls_extinction_method
;
<i>SHELXL2019/1</i>  (Sheldrick, 2015b)
;
_refine_ls_goodness_of_fit_ref 1.000
_refine_ls_hydrogen_treatment mixed
_refine_ls_matrix_type full
_refine_ls_number_parameters 310
_refine_ls_number_reflns 9576
_refine_ls_number_restraints 0
_refine_ls_restrained_S_all 1.000
_refine_ls_R_factor_all 0.0702
_refine_ls_R_factor_gt 0.0401
_refine_ls_shift/su_max 0.004
_refine_ls_shift/su_mean 0.000
_refine_ls_structure_factor_coef Fsqd
_refine_ls_weighting_details 'w=1/[\s^2^(Fo^2^)+(0.0325P)^2^] where P=(Fo^2^+2Fc^2^)/3'
_refine_ls_weighting_scheme calc
_refine_ls_wR_factor_gt 0.0789
_refine_ls_wR_factor_ref 0.0885
_reflns_number_gt 6956
_reflns_number_total 9576
_reflns_threshold_expression 'I > 2\s(I)'
_cod_data_source_file ev2009.cif
_cod_data_source_block I
_cod_depositor_comments 'Adding full bibliography for 2023279.cif.'
_cod_database_code 2023279
_shelx_space_group_comment
;
The symmetry employed for this shelxl refinement is uniquely defined
by the following loop, which should always be used as a source of
symmetry information in preference to the above space-group names.
They are only intended as comments.
;
_shelx_estimated_absorpt_t_min 0.087
_shelx_estimated_absorpt_t_max 0.204

loop_
_space_group_symop_operation_xyz
'x, y, z'
'-x+1/2, y+1/2, -z+1/2'
'-x, -y, -z'
'x-1/2, -y-1/2, z-1/2'

loop_
_atom_site_type_symbol
_atom_site_label
_atom_site_fract_x
_atom_site_fract_y
_atom_site_fract_z
_atom_site_U_iso_or_equiv
_atom_site_adp_type
_atom_site_calc_flag
_atom_site_occupancy
_atom_site_disorder_assembly
_atom_site_disorder_group
Hg Hg1 0.70533(2) 0.77295(2) 0.58150(2) 0.02178(6) Uani d 1 . .
I I1 0.60217(4) 0.91950(2) 0.55729(2) 0.02891(9) Uani d 1 . .
I I2 0.90720(4) 0.72186(2) 0.50978(2) 0.02938(9) Uani d 1 . .
Se Se1 0.49422(5) 0.65923(3) 0.55275(2) 0.01821(11) Uani d 1 . .
Se Se2 0.81087(5) 0.79005(3) 0.71512(2) 0.01874(11) Uani d 1 . .
P P1 0.51042(12) 0.62623(6) 0.65210(6) 0.0119(2) Uani d 1 . .
P P2 0.67826(12) 0.69810(6) 0.73987(6) 0.0120(2) Uani d 1 . .
N N2 0.6846(4) 0.61881(19) 0.69491(18) 0.0131(8) Uani d 1 . .
N N1 0.4974(4) 0.6991(2) 0.70322(19) 0.0127(7) Uani d 1 . .
O O1 0.4763(4) 0.5489(2) 0.80940(19) 0.0317(9) Uani d 1 . .
N N3 0.4072(4) 0.5541(2) 0.6635(2) 0.0164(8) Uani d 1 . .
H H3 0.413(5) 0.547(3) 0.703(3) 0.020 Uiso d 1 . .
N N4 0.7002(4) 0.6801(2) 0.81733(19) 0.0158(8) Uani d 1 . .
H H4 0.649(5) 0.644(3) 0.820(3) 0.019 Uiso d 1 . .
N N5 0.3773(5) 0.4941(2) 0.8902(2) 0.0274(10) Uani d 1 . .
C C5 0.8046(5) 0.5593(3) 0.6959(3) 0.0193(10) Uani d 1 . .
C C6 0.7986(5) 0.5287(3) 0.6268(3) 0.0243(11) Uani d 1 . .
H H6A 0.704074 0.504766 0.611382 0.036 Uiso calc 1 . .
H H6B 0.876292 0.491634 0.627173 0.036 Uiso calc 1 . .
H H6C 0.811614 0.570583 0.598316 0.036 Uiso calc 1 . .
C C11 0.4061(6) 0.4524(3) 0.5785(3) 0.0333(14) Uani d 1 . .
H H11A 0.450455 0.488033 0.552709 0.050 Uiso calc 1 . .
H H11B 0.343410 0.417284 0.550175 0.050 Uiso calc 1 . .
H H11C 0.482767 0.424099 0.606659 0.050 Uiso calc 1 . .
C C9 0.3141(5) 0.4963(2) 0.6196(2) 0.0181(10) Uani d 1 . .
C C1 0.3696(5) 0.7508(3) 0.7113(2) 0.0163(9) Uani d 1 . .
C C10 0.1830(6) 0.5362(3) 0.5759(3) 0.0323(13) Uani d 1 . .
H H10A 0.124250 0.562406 0.602559 0.048 Uiso calc 1 . .
H H10B 0.122930 0.498552 0.549292 0.048 Uiso calc 1 . .
H H10C 0.219481 0.572836 0.548227 0.048 Uiso calc 1 . .
C C13 0.7805(5) 0.7175(3) 0.8783(2) 0.0187(10) Uani d 1 . .
C C4 0.4225(5) 0.8335(3) 0.7189(3) 0.0261(12) Uani d 1 . .
H H4A 0.493585 0.838807 0.758917 0.039 Uiso calc 1 . .
H H4B 0.339431 0.866754 0.719846 0.039 Uiso calc 1 . .
H H4C 0.468055 0.847230 0.682688 0.039 Uiso calc 1 . .
C C7 0.9542(5) 0.5971(3) 0.7207(3) 0.0355(14) Uani d 1 . .
H H7A 0.969762 0.637485 0.691327 0.053 Uiso calc 1 . .
H H7B 1.031512 0.559332 0.723061 0.053 Uiso calc 1 . .
H H7C 0.955868 0.618207 0.763393 0.053 Uiso calc 1 . .
C C15 0.9469(5) 0.7146(3) 0.8823(3) 0.0311(13) Uani d 1 . .
H H15A 0.978069 0.662043 0.880656 0.047 Uiso calc 1 . .
H H15B 0.995907 0.737546 0.922644 0.047 Uiso calc 1 . .
H H15C 0.972166 0.742541 0.846240 0.047 Uiso calc 1 . .
C C8 0.7780(7) 0.4949(3) 0.7420(3) 0.0422(16) Uani d 1 . .
H H8A 0.783163 0.515386 0.785149 0.063 Uiso calc 1 . .
H H8B 0.852543 0.455882 0.743044 0.063 Uiso calc 1 . .
H H8C 0.681607 0.472865 0.726814 0.063 Uiso calc 1 . .
C C3 0.2467(5) 0.7432(3) 0.6512(3) 0.0314(13) Uani d 1 . .
H H3A 0.282388 0.760832 0.613343 0.047 Uiso calc 1 . .
H H3B 0.163030 0.773861 0.656945 0.047 Uiso calc 1 . .
H H3C 0.217140 0.690297 0.645353 0.047 Uiso calc 1 . .
C C12 0.2550(6) 0.4405(3) 0.6658(3) 0.0279(12) Uani d 1 . .
H H12A 0.336981 0.416839 0.694597 0.042 Uiso calc 1 . .
H H12B 0.195746 0.401487 0.640602 0.042 Uiso calc 1 . .
H H12C 0.195348 0.468331 0.691109 0.042 Uiso calc 1 . .
C C16 0.7383(6) 0.6705(3) 0.9345(2) 0.0261(11) Uani d 1 . .
H H16A 0.632584 0.671853 0.931349 0.039 Uiso calc 1 . .
H H16B 0.785992 0.692134 0.975582 0.039 Uiso calc 1 . .
H H16C 0.770054 0.618135 0.931728 0.039 Uiso calc 1 . .
C C19 0.3824(7) 0.4343(3) 0.9396(3) 0.0422(16) Uani d 1 . .
H H19A 0.291802 0.405187 0.930901 0.063 Uiso calc 1 . .
H H19B 0.393780 0.457611 0.982021 0.063 Uiso calc 1 . .
H H19C 0.464897 0.400734 0.938354 0.063 Uiso calc 1 . .
C C14 0.7257(6) 0.8005(3) 0.8827(3) 0.0302(12) Uani d 1 . .
H H14A 0.748134 0.829921 0.846829 0.045 Uiso calc 1 . .
H H14B 0.774377 0.823051 0.923183 0.045 Uiso calc 1 . .
H H14C 0.620304 0.800291 0.880742 0.045 Uiso calc 1 . .
C C17 0.4744(6) 0.4989(3) 0.8515(3) 0.0310(13) Uani d 1 . .
H H17 0.548158 0.461504 0.856240 0.037 Uiso calc 1 . .
C C2 0.3118(6) 0.7242(3) 0.7719(3) 0.0269(12) Uani d 1 . .
H H2A 0.281575 0.671275 0.766623 0.040 Uiso calc 1 . .
H H2B 0.228388 0.755317 0.777098 0.040 Uiso calc 1 . .
H H2C 0.389085 0.729280 0.809801 0.040 Uiso calc 1 . .
C C18 0.2577(8) 0.5492(4) 0.8855(4) 0.072(3) Uani d 1 . .
H H18A 0.164600 0.523685 0.870597 0.108 Uiso calc 1 . .
H H18B 0.270631 0.588982 0.855095 0.108 Uiso calc 1 . .
H H18C 0.258555 0.571560 0.927697 0.108 Uiso calc 1 . .

loop_
_atom_site_aniso_label
_atom_site_aniso_U_11
_atom_site_aniso_U_22
_atom_site_aniso_U_33
_atom_site_aniso_U_12
_atom_site_aniso_U_13
_atom_site_aniso_U_23
Hg1 0.02744(11) 0.02015(11) 0.01887(11) -0.00093(7) 0.00728(8) 0.00364(8)
I1 0.0387(2) 0.02087(18) 0.0257(2) 0.00404(14) 0.00268(15) 0.00612(14)
I2 0.02607(17) 0.0364(2) 0.0285(2) -0.00545(14) 0.01224(15) -0.00543(16)
Se1 0.0244(2) 0.0215(2) 0.0084(2) -0.00507(19) 0.00213(18) 0.00068(19)
Se2 0.0234(2) 0.0186(2) 0.0138(2) -0.00661(18) 0.00253(19) 0.00001(19)
P1 0.0155(5) 0.0115(5) 0.0088(6) -0.0001(4) 0.0026(4) -0.0007(4)
P2 0.0137(5) 0.0134(6) 0.0084(6) 0.0007(4) 0.0011(4) -0.0003(5)
N2 0.0138(17) 0.0145(19) 0.0106(19) 0.0040(14) 0.0015(15) -0.0008(15)
N1 0.0149(17) 0.0106(17) 0.012(2) 0.0012(14) 0.0005(15) -0.0037(15)
O1 0.040(2) 0.033(2) 0.025(2) -0.0009(17) 0.0146(18) 0.0076(17)
N3 0.025(2) 0.016(2) 0.009(2) -0.0055(16) 0.0064(17) -0.0010(16)
N4 0.023(2) 0.019(2) 0.0047(19) -0.0072(16) 0.0006(15) 0.0008(16)
N5 0.039(3) 0.026(2) 0.018(2) -0.0017(19) 0.008(2) 0.0066(19)
C5 0.020(2) 0.016(2) 0.023(3) 0.0082(18) 0.006(2) -0.001(2)
C6 0.019(2) 0.025(3) 0.031(3) 0.003(2) 0.010(2) -0.013(2)
C11 0.036(3) 0.027(3) 0.041(4) -0.010(2) 0.018(3) -0.014(3)
C9 0.021(2) 0.014(2) 0.021(3) -0.0110(18) 0.010(2) -0.006(2)
C1 0.017(2) 0.015(2) 0.018(3) 0.0061(18) 0.0039(19) -0.0005(19)
C10 0.029(3) 0.038(3) 0.029(3) -0.013(2) 0.000(2) -0.006(3)
C13 0.024(2) 0.028(3) 0.004(2) -0.001(2) 0.0003(18) -0.0053(19)
C4 0.026(3) 0.016(2) 0.039(4) 0.005(2) 0.012(2) -0.001(2)
C7 0.023(3) 0.044(3) 0.037(4) 0.007(2) -0.001(2) -0.017(3)
C15 0.028(3) 0.050(3) 0.015(3) -0.003(2) 0.002(2) -0.001(2)
C8 0.052(4) 0.031(3) 0.049(4) 0.028(3) 0.023(3) 0.023(3)
C3 0.023(3) 0.036(3) 0.032(3) 0.013(2) -0.003(2) -0.010(3)
C12 0.037(3) 0.019(3) 0.032(3) -0.008(2) 0.017(3) 0.002(2)
C16 0.037(3) 0.031(3) 0.010(3) -0.001(2) 0.005(2) 0.003(2)
C19 0.068(4) 0.036(3) 0.022(3) -0.008(3) 0.007(3) 0.012(3)
C14 0.043(3) 0.029(3) 0.017(3) 0.000(2) 0.001(2) -0.004(2)
C17 0.027(3) 0.034(3) 0.032(3) 0.007(2) 0.007(2) 0.006(3)
C2 0.028(3) 0.029(3) 0.027(3) 0.009(2) 0.013(2) 0.005(2)
C18 0.077(5) 0.085(6) 0.069(6) 0.043(4) 0.050(5) 0.041(5)

loop_
_atom_type_symbol
_atom_type_description
_atom_type_scat_dispersion_real
_atom_type_scat_dispersion_imag
_atom_type_scat_source
C C 0.0033 0.0016 'International Tables Vol C Tables 4.2.6.8 and 6.1.1.4'
H H 0.0000 0.0000 'International Tables Vol C Tables 4.2.6.8 and 6.1.1.4'
N N 0.0061 0.0033 'International Tables Vol C Tables 4.2.6.8 and 6.1.1.4'
O O 0.0106 0.0060 'International Tables Vol C Tables 4.2.6.8 and 6.1.1.4'
P P 0.1023 0.0942 'International Tables Vol C Tables 4.2.6.8 and 6.1.1.4'
Se Se -0.0929 2.2259 'International Tables Vol C Tables 4.2.6.8 and 6.1.1.4'
I I -0.4742 1.8119 'International Tables Vol C Tables 4.2.6.8 and 6.1.1.4'
Hg Hg -2.3894 9.2266 'International Tables Vol C Tables 4.2.6.8 and 6.1.1.4'

loop_
_geom_angle_atom_site_label_1
_geom_angle_atom_site_label_2
_geom_angle_atom_site_label_3
_geom_angle_site_symmetry_1
_geom_angle_site_symmetry_3
_geom_angle
_geom_angle_publ_flag
I1 Hg1 I2 . . 116.603(13) ?
I1 Hg1 Se1 . . 115.134(15) ?
I1 Hg1 Se2 . . 97.310(14) ?
I2 Hg1 Se1 . . 99.784(14) ?
I2 Hg1 Se2 . . 115.997(16) ?
Se1 Hg1 Se2 . . 112.950(15) ?
P1 Se1 Hg1 . . 93.82(3) ?
P2 Se2 Hg1 . . 93.27(4) ?
Se1 P1 P2 . . 119.89(6) ?
N2 P1 Se1 . . 114.83(14) ?
N2 P1 P2 . . 41.95(12) ?
N1 P1 Se1 . . 114.57(14) ?
N1 P1 P2 . . 42.48(12) ?
N1 P1 N2 . . 84.07(18) ?
N3 P1 Se1 . . 114.75(16) ?
N3 P1 P2 . . 125.36(16) ?
N3 P1 N2 . . 112.8(2) ?
N3 P1 N1 . . 112.2(2) ?
Se2 P2 P1 . . 119.98(6) ?
N2 P2 Se2 . . 113.51(14) ?
N2 P2 P1 . . 42.15(12) ?
N2 P2 N1 . . 83.79(17) ?
N1 P2 Se2 . . 116.10(14) ?
N1 P2 P1 . . 42.01(12) ?
N4 P2 Se2 . . 114.77(15) ?
N4 P2 P1 . . 125.25(15) ?
N4 P2 N2 . . 112.8(2) ?
N4 P2 N1 . . 112.1(2) ?
P2 N2 P1 . . 95.90(17) ?
C5 N2 P1 . . 132.7(3) ?
C5 N2 P2 . . 131.3(3) ?
P1 N1 P2 . . 95.51(18) ?
C1 N1 P1 . . 132.2(3) ?
C1 N1 P2 . . 132.2(3) ?
P1 N3 H3 . . 110(3) ?
C9 N3 P1 . . 135.0(3) ?
C9 N3 H3 . . 115(3) ?
P2 N4 H4 . . 105(4) ?
C13 N4 P2 . . 135.5(3) ?
C13 N4 H4 . . 119(4) ?
C17 N5 C19 . . 123.0(5) ?
C17 N5 C18 . . 120.8(5) ?
C18 N5 C19 . . 116.2(5) ?
N2 C5 C6 . . 109.4(4) ?
N2 C5 C7 . . 108.6(4) ?
N2 C5 C8 . . 107.9(4) ?
C7 C5 C6 . . 109.8(4) ?
C7 C5 C8 . . 110.2(5) ?
C8 C5 C6 . . 111.0(4) ?
C5 C6 H6A . . 109.5 ?
C5 C6 H6B . . 109.5 ?
C5 C6 H6C . . 109.5 ?
H6A C6 H6B . . 109.5 ?
H6A C6 H6C . . 109.5 ?
H6B C6 H6C . . 109.5 ?
H11A C11 H11B . . 109.5 ?
H11A C11 H11C . . 109.5 ?
H11B C11 H11C . . 109.5 ?
C9 C11 H11A . . 109.5 ?
C9 C11 H11B . . 109.5 ?
C9 C11 H11C . . 109.5 ?
N3 C9 C11 . . 111.4(4) ?
N3 C9 C10 . . 110.4(4) ?
N3 C9 C12 . . 105.5(4) ?
C11 C9 C10 . . 110.5(5) ?
C11 C9 C12 . . 109.8(4) ?
C10 C9 C12 . . 109.2(4) ?
N1 C1 C4 . . 109.5(4) ?
N1 C1 C3 . . 109.0(4) ?
N1 C1 C2 . . 108.1(4) ?
C4 C1 C3 . . 109.9(4) ?
C4 C1 C2 . . 110.8(4) ?
C3 C1 C2 . . 109.5(4) ?
C9 C10 H10A . . 109.5 ?
C9 C10 H10B . . 109.5 ?
C9 C10 H10C . . 109.5 ?
H10A C10 H10B . . 109.5 ?
H10A C10 H10C . . 109.5 ?
H10B C10 H10C . . 109.5 ?
N4 C13 C15 . . 111.2(4) ?
N4 C13 C16 . . 105.3(4) ?
N4 C13 C14 . . 110.2(4) ?
C15 C13 C16 . . 109.9(4) ?
C15 C13 C14 . . 111.4(4) ?
C14 C13 C16 . . 108.7(4) ?
C1 C4 H4A . . 109.5 ?
C1 C4 H4B . . 109.5 ?
C1 C4 H4C . . 109.5 ?
H4A C4 H4B . . 109.5 ?
H4A C4 H4C . . 109.5 ?
H4B C4 H4C . . 109.5 ?
C5 C7 H7A . . 109.5 ?
C5 C7 H7B . . 109.5 ?
C5 C7 H7C . . 109.5 ?
H7A C7 H7B . . 109.5 ?
H7A C7 H7C . . 109.5 ?
H7B C7 H7C . . 109.5 ?
C13 C15 H15A . . 109.5 ?
C13 C15 H15B . . 109.5 ?
C13 C15 H15C . . 109.5 ?
H15A C15 H15B . . 109.5 ?
H15A C15 H15C . . 109.5 ?
H15B C15 H15C . . 109.5 ?
C5 C8 H8A . . 109.5 ?
C5 C8 H8B . . 109.5 ?
C5 C8 H8C . . 109.5 ?
H8A C8 H8B . . 109.5 ?
H8A C8 H8C . . 109.5 ?
H8B C8 H8C . . 109.5 ?
C1 C3 H3A . . 109.5 ?
C1 C3 H3B . . 109.5 ?
C1 C3 H3C . . 109.5 ?
H3A C3 H3B . . 109.5 ?
H3A C3 H3C . . 109.5 ?
H3B C3 H3C . . 109.5 ?
C9 C12 H12A . . 109.5 ?
C9 C12 H12B . . 109.5 ?
C9 C12 H12C . . 109.5 ?
H12A C12 H12B . . 109.5 ?
H12A C12 H12C . . 109.5 ?
H12B C12 H12C . . 109.5 ?
C13 C16 H16A . . 109.5 ?
C13 C16 H16B . . 109.5 ?
C13 C16 H16C . . 109.5 ?
H16A C16 H16B . . 109.5 ?
H16A C16 H16C . . 109.5 ?
H16B C16 H16C . . 109.5 ?
N5 C19 H19A . . 109.5 ?
N5 C19 H19B . . 109.5 ?
N5 C19 H19C . . 109.5 ?
H19A C19 H19B . . 109.5 ?
H19A C19 H19C . . 109.5 ?
H19B C19 H19C . . 109.5 ?
C13 C14 H14A . . 109.5 ?
C13 C14 H14B . . 109.5 ?
C13 C14 H14C . . 109.5 ?
H14A C14 H14B . . 109.5 ?
H14A C14 H14C . . 109.5 ?
H14B C14 H14C . . 109.5 ?
O1 C17 N5 . . 125.7(5) ?
O1 C17 H17 . . 117.2 ?
N5 C17 H17 . . 117.2 ?
C1 C2 H2A . . 109.5 ?
C1 C2 H2B . . 109.5 ?
C1 C2 H2C . . 109.5 ?
H2A C2 H2B . . 109.5 ?
H2A C2 H2C . . 109.5 ?
H2B C2 H2C . . 109.5 ?
N5 C18 H18A . . 109.5 ?
N5 C18 H18B . . 109.5 ?
N5 C18 H18C . . 109.5 ?
H18A C18 H18B . . 109.5 ?
H18A C18 H18C . . 109.5 ?
H18B C18 H18C . . 109.5 ?

loop_
_geom_bond_atom_site_label_1
_geom_bond_atom_site_label_2
_geom_bond_site_symmetry_2
_geom_bond_distance
_geom_bond_publ_flag
Hg1 I1 . 2.7290(4) ?
Hg1 I2 . 2.7409(4) ?
Hg1 Se1 . 2.7508(5) ?
Hg1 Se2 . 2.7835(6) ?
Se1 P1 . 2.1260(13) ?
Se2 P2 . 2.1302(12) ?
P1 P2 . 2.4893(16) ?
P1 N2 . 1.679(4) ?
P1 N1 . 1.674(4) ?
P1 N3 . 1.615(4) ?
P2 N2 . 1.673(4) ?
P2 N1 . 1.689(4) ?
P2 N4 . 1.619(4) ?
N2 C5 . 1.507(5) ?
N1 C1 . 1.511(5) ?
O1 C17 . 1.237(6) ?
N3 H3 . 0.83(5) ?
N3 C9 . 1.508(6) ?
N4 H4 . 0.79(5) ?
N4 C13 . 1.491(6) ?
N5 C19 . 1.457(6) ?
N5 C17 . 1.314(7) ?
N5 C18 . 1.444(7) ?
C5 C6 . 1.526(7) ?
C5 C7 . 1.520(7) ?
C5 C8 . 1.525(7) ?
C6 H6A . 0.9600 ?
C6 H6B . 0.9600 ?
C6 H6C . 0.9600 ?
C11 H11A . 0.9600 ?
C11 H11B . 0.9600 ?
C11 H11C . 0.9600 ?
C11 C9 . 1.519(6) ?
C9 C10 . 1.530(7) ?
C9 C12 . 1.536(6) ?
C1 C4 . 1.515(6) ?
C1 C3 . 1.522(7) ?
C1 C2 . 1.531(7) ?
C10 H10A . 0.9600 ?
C10 H10B . 0.9600 ?
C10 H10C . 0.9600 ?
C13 C15 . 1.514(6) ?
C13 C16 . 1.536(7) ?
C13 C14 . 1.535(7) ?
C4 H4A . 0.9600 ?
C4 H4B . 0.9600 ?
C4 H4C . 0.9600 ?
C7 H7A . 0.9600 ?
C7 H7B . 0.9600 ?
C7 H7C . 0.9600 ?
C15 H15A . 0.9600 ?
C15 H15B . 0.9600 ?
C15 H15C . 0.9600 ?
C8 H8A . 0.9600 ?
C8 H8B . 0.9600 ?
C8 H8C . 0.9600 ?
C3 H3A . 0.9600 ?
C3 H3B . 0.9600 ?
C3 H3C . 0.9600 ?
C12 H12A . 0.9600 ?
C12 H12B . 0.9600 ?
C12 H12C . 0.9600 ?
C16 H16A . 0.9600 ?
C16 H16B . 0.9600 ?
C16 H16C . 0.9600 ?
C19 H19A . 0.9600 ?
C19 H19B . 0.9600 ?
C19 H19C . 0.9600 ?
C14 H14A . 0.9600 ?
C14 H14B . 0.9600 ?
C14 H14C . 0.9600 ?
C17 H17 . 0.9300 ?
C2 H2A . 0.9600 ?
C2 H2B . 0.9600 ?
C2 H2C . 0.9600 ?
C18 H18A . 0.9600 ?
C18 H18B . 0.9600 ?
C18 H18C . 0.9600 ?

loop_
_geom_hbond_atom_site_label_D
_geom_hbond_atom_site_label_H
_geom_hbond_atom_site_label_A
_geom_hbond_distance_DH
_geom_hbond_distance_HA
_geom_hbond_distance_DA
_geom_hbond_angle_DHA
N3 H3 O1 0.82(6) 2.18(6) 2.986(6) 165(4)
N4 H4 O1 0.79(5) 2.27(5) 3.051(5) 169(6)

loop_
_geom_torsion_atom_site_label_1
_geom_torsion_atom_site_label_2
_geom_torsion_atom_site_label_3
_geom_torsion_atom_site_label_4
_geom_torsion_site_symmetry_1
_geom_torsion_site_symmetry_2
_geom_torsion_site_symmetry_3
_geom_torsion_site_symmetry_4
_geom_torsion
_geom_torsion_publ_flag
Se1 P1 N2 P2 . . . . 107.86(15) ?
Se1 P1 N2 C5 . . . . -75.0(4) ?
Se1 P1 N1 P2 . . . . -108.19(15) ?
Se1 P1 N1 C1 . . . . 69.0(4) ?
Se1 P1 N3 C9 . . . . 9.6(5) ?
Se2 P2 N2 P1 . . . . -109.36(14) ?
Se2 P2 N2 C5 . . . . 73.5(4) ?
Se2 P2 N1 P1 . . . . 106.70(14) ?
Se2 P2 N1 C1 . . . . -70.4(4) ?
Se2 P2 N4 C13 . . . . 7.9(5) ?
P1 P2 N2 C5 . . . . -177.2(5) ?
P1 P2 N1 C1 . . . . -177.1(5) ?
P1 P2 N4 C13 . . . . -173.4(4) ?
P1 N2 C5 C6 . . . . 36.4(6) ?
P1 N2 C5 C7 . . . . 156.1(4) ?
P1 N2 C5 C8 . . . . -84.5(5) ?
P1 N1 C1 C4 . . . . -135.6(4) ?
P1 N1 C1 C3 . . . . -15.3(6) ?
P1 N1 C1 C2 . . . . 103.6(5) ?
P1 N3 C9 C11 . . . . 57.2(6) ?
P1 N3 C9 C10 . . . . -65.9(6) ?
P1 N3 C9 C12 . . . . 176.3(4) ?
P2 P1 N2 C5 . . . . 177.1(5) ?
P2 P1 N1 C1 . . . . 177.1(5) ?
P2 P1 N3 C9 . . . . -170.7(4) ?
P2 N2 C5 C6 . . . . -147.5(4) ?
P2 N2 C5 C7 . . . . -27.7(6) ?
P2 N2 C5 C8 . . . . 91.7(5) ?
P2 N1 C1 C4 . . . . 40.6(6) ?
P2 N1 C1 C3 . . . . 160.8(4) ?
P2 N1 C1 C2 . . . . -80.2(5) ?
P2 N4 C13 C15 . . . . -66.1(6) ?
P2 N4 C13 C16 . . . . 175.0(4) ?
P2 N4 C13 C14 . . . . 58.0(6) ?
N2 P1 N1 P2 . . . . 6.44(18) ?
N2 P1 N1 C1 . . . . -176.4(4) ?
N2 P1 N3 C9 . . . . -124.4(4) ?
N2 P2 N1 P1 . . . . -6.47(19) ?
N2 P2 N1 C1 . . . . 176.4(4) ?
N2 P2 N4 C13 . . . . 140.0(4) ?
N1 P1 N2 P2 . . . . -6.51(19) ?
N1 P1 N2 C5 . . . . 170.6(4) ?
N1 P1 N3 C9 . . . . 142.7(4) ?
N1 P2 N2 P1 . . . . 6.45(19) ?
N1 P2 N2 C5 . . . . -170.7(4) ?
N1 P2 N4 C13 . . . . -127.4(4) ?
N3 P1 N2 P2 . . . . -118.1(2) ?
N3 P1 N2 C5 . . . . 59.0(5) ?
N3 P1 N1 P2 . . . . 118.7(2) ?
N3 P1 N1 C1 . . . . -64.2(5) ?
N4 P2 N2 P1 . . . . 117.9(2) ?
N4 P2 N2 C5 . . . . -59.3(4) ?
N4 P2 N1 P1 . . . . -118.6(2) ?
N4 P2 N1 C1 . . . . 64.2(5) ?
C19 N5 C17 O1 . . . . -179.1(6) ?
C18 N5 C17 O1 . . . . 0.9(10) ?
